data_7055296
loop_
_publ_author_name
'Santos, Carina'
'G\'omez, Margarita'
'\'Alvarez, Eleuterio'
'Ngoune, Jean'
'Marchetti, Fabio'
'Pettinari, Riccardo'
'Pettinari, Claudio'

_publ_section_title
;
 Group 9 and 10 complexes with the bidentate di(1H-indazol-1-yl)methane
 and di(2H-indazol-2-yl)methane ligands: synthesis and structural
 characterization
;
_journal_issue 7
_journal_name_full 'New J. Chem.'
_journal_page_first 5695
_journal_paper_doi 10.1039/C5NJ03135D
_journal_volume 40
_journal_year 2016
_chemical_formula_moiety 'C19 H18 N4 O4 Pd'
_chemical_formula_sum 'C19 H18 N4 O4 Pd'
_chemical_formula_weight 472.77
_chemical_name_systematic
; 
 ? 
;
_space_group_IT_number 2
_symmetry_cell_setting triclinic
_symmetry_space_group_name_Hall '-P 1'
_symmetry_space_group_name_H-M 'P -1'
_atom_sites_solution_hydrogens geom
_atom_sites_solution_primary direct
_atom_sites_solution_secondary difmap
_audit_creation_method SHELXL-97
_audit_update_record
;
2015-11-05 deposited with the CCDC.
2016-01-08 downloaded from the CCDC.
;
_cell_angle_alpha 85.207(9)
_cell_angle_beta 76.725(10)
_cell_angle_gamma 89.439(9)
_cell_formula_units_Z 2
_cell_length_a 10.034(3)
_cell_length_b 10.625(3)
_cell_length_c 10.670(3)
_cell_measurement_reflns_used 4538
_cell_measurement_temperature 173(2)
_cell_measurement_theta_max 22.70
_cell_measurement_theta_min 2.82
_cell_volume 1103.2(6)
_computing_cell_refinement 'APEX2 Software Suite (Bruker, 2007)'
_computing_data_collection 'APEX2 Software Suite (Bruker, 2007)'
_computing_data_reduction 'APEX2 Software Suite (Bruker, 2007)'
_computing_molecular_graphics 'SHELXTL (Sheldrick, 2008)'
_computing_publication_material 'SHELXTL and publCIF (Westrip, 2010)'
_computing_structure_refinement 'SHELXL97 (Sheldrick, 2008)'
_computing_structure_solution 'SIR2002 (Burla et al., 2003)'
_diffrn_ambient_temperature 173(2)
_diffrn_detector_area_resol_mean 8.26
_diffrn_measured_fraction_theta_full 0.994
_diffrn_measured_fraction_theta_max 0.994
_diffrn_measurement_device_type
;
 Bruker-Nonius X8kappa APEX II CCD area detector
;
_diffrn_measurement_method 'phi and omega scans with narrow frames'
_diffrn_radiation_monochromator graphite
_diffrn_radiation_source 'fine-focus sealed tube'
_diffrn_radiation_type MoK\a
_diffrn_radiation_wavelength 0.71073
_diffrn_reflns_av_R_equivalents 0.0487
_diffrn_reflns_av_sigmaI/netI 0.0435
_diffrn_reflns_limit_h_max 12
_diffrn_reflns_limit_h_min -9
_diffrn_reflns_limit_k_max 12
_diffrn_reflns_limit_k_min -12
_diffrn_reflns_limit_l_max 12
_diffrn_reflns_limit_l_min -11
_diffrn_reflns_number 18721
_diffrn_reflns_theta_full 25.25
_diffrn_reflns_theta_max 25.25
_diffrn_reflns_theta_min 1.92
_diffrn_standards_decay_% 0
_exptl_absorpt_coefficient_mu 0.870
_exptl_absorpt_correction_T_max 0.9568
_exptl_absorpt_correction_T_min 0.9009
_exptl_absorpt_correction_type multi-scan
_exptl_absorpt_process_details
;
program SADABS, Bruker (2001).
;
_exptl_crystal_colour yellow
_exptl_crystal_density_diffrn 1.423
_exptl_crystal_density_method 'not measured'
_exptl_crystal_description plate
_exptl_crystal_F_000 476
_exptl_crystal_size_max 0.25
_exptl_crystal_size_mid 0.10
_exptl_crystal_size_min 0.05
_platon_squeeze_details
;
;
_refine_diff_density_max 1.080
_refine_diff_density_min -0.466
_refine_diff_density_rms 0.089
_refine_ls_extinction_method none
_refine_ls_goodness_of_fit_ref 1.057
_refine_ls_hydrogen_treatment constr
_refine_ls_matrix_type full
_refine_ls_number_parameters 255
_refine_ls_number_reflns 3981
_refine_ls_number_restraints 0
_refine_ls_restrained_S_all 1.025
_refine_ls_R_factor_all 0.0452
_refine_ls_R_factor_gt 0.0382
_refine_ls_shift/su_max 0.001
_refine_ls_shift/su_mean 0.000
_refine_ls_structure_factor_coef Fsqd
_refine_ls_weighting_details 'calc w=1/[\s^2^(Fo^2^)+(0.0516P)^2^+1.0788P] where P=(Fo^2^+2Fc^2^)/3'
_refine_ls_weighting_scheme calc
_refine_ls_wR_factor_gt 0.0978
_refine_ls_wR_factor_ref 0.1001
_reflns_number_gt 3421
_reflns_number_total 3981
_reflns_threshold_expression >2sigma(I)
_cod_data_source_file c5nj03135d1.cif
_cod_data_source_block 7
_cod_depositor_comments
;
The following automatic conversions were performed:

'_symmetry_cell_setting' value 'Triclinic' changed to 'triclinic'
according to
/usr/data/users/saulius/crontab/automatic-downloads/rss-feeds/RSC/lib/dictionaries/cif_core.dic
dictionary named 'cif_core.dic' version 2.4.2 from 2011-04-26.

Automatic conversion script
Id: cif_fix_values 4268 2015-11-12 08:31:59Z antanas 

 Adding full bibliography for 7055292--7055297.cif.
;
_cod_original_cell_volume 1103.2(5)
_cod_database_code 7055296

loop_
_symmetry_equiv_pos_as_xyz
'x, y, z'
'-x, -y, -z'

loop_
_atom_site_label
_atom_site_type_symbol
_atom_site_fract_x
_atom_site_fract_y
_atom_site_fract_z
_atom_site_U_iso_or_equiv
_atom_site_adp_type
_atom_site_occupancy
_atom_site_symmetry_multiplicity
_atom_site_calc_flag
_atom_site_refinement_flags
Pd1 Pd 0.33667(3) 0.30927(3) 0.55226(3) 0.03005(12) Uani 1 1 d .
O1 O 0.1889(3) 0.3543(3) 0.7055(3) 0.0489(7) Uani 1 1 d .
O2 O 0.1460(4) 0.5261(3) 0.5950(4) 0.0704(10) Uani 1 1 d .
O3 O 0.4769(3) 0.3904(2) 0.6252(3) 0.0380(6) Uani 1 1 d .
O4 O 0.5674(3) 0.2049(3) 0.6696(3) 0.0508(8) Uani 1 1 d .
N1 N 0.4692(3) 0.1430(3) 0.3560(3) 0.0292(6) Uani 1 1 d .
N2 N 0.4801(3) 0.2588(3) 0.4012(3) 0.0308(7) Uani 1 1 d .
N3 N 0.2283(3) 0.1161(3) 0.4232(3) 0.0284(6) Uani 1 1 d .
N4 N 0.1972(3) 0.2299(3) 0.4737(3) 0.0304(7) Uani 1 1 d .
C1 C 0.5744(4) 0.3261(4) 0.3149(4) 0.0323(8) Uani 1 1 d .
H1 H 0.6033 0.4090 0.3241 0.039 Uiso 1 1 calc R
C2 C 0.6254(4) 0.2563(3) 0.2077(4) 0.0322(8) Uani 1 1 d .
C3 C 0.7250(4) 0.2790(4) 0.0906(4) 0.0423(9) Uani 1 1 d .
H3 H 0.7769 0.3553 0.0711 0.051 Uiso 1 1 calc R
C4 C 0.7438(5) 0.1861(4) 0.0061(4) 0.0473(10) Uani 1 1 d .
H4 H 0.8089 0.1995 -0.0740 0.057 Uiso 1 1 calc R
C5 C 0.6702(4) 0.0726(4) 0.0345(4) 0.0449(10) Uani 1 1 d .
H5 H 0.6865 0.0116 -0.0273 0.054 Uiso 1 1 calc R
C6 C 0.5746(4) 0.0457(4) 0.1490(4) 0.0368(9) Uani 1 1 d .
H6 H 0.5257 -0.0322 0.1681 0.044 Uiso 1 1 calc R
C7 C 0.5540(3) 0.1404(3) 0.2356(3) 0.0272(7) Uani 1 1 d .
C8 C 0.0780(4) 0.2649(4) 0.4523(4) 0.0327(8) Uani 1 1 d .
H8 H 0.0332 0.3413 0.4764 0.039 Uiso 1 1 calc R
C9 C 0.0262(4) 0.1720(3) 0.3881(3) 0.0293(8) Uani 1 1 d .
C10 C -0.0938(4) 0.1566(4) 0.3451(4) 0.0393(9) Uani 1 1 d .
H10 H -0.1632 0.2188 0.3562 0.047 Uiso 1 1 calc R
C11 C -0.1083(4) 0.0498(4) 0.2867(4) 0.0402(9) Uani 1 1 d .
H11 H -0.1886 0.0386 0.2558 0.048 Uiso 1 1 calc R
C12 C -0.0082(4) -0.0434(4) 0.2712(4) 0.0360(9) Uani 1 1 d .
H12 H -0.0236 -0.1171 0.2317 0.043 Uiso 1 1 calc R
C13 C 0.1110(4) -0.0324(4) 0.3108(3) 0.0313(8) Uani 1 1 d .
H13 H 0.1796 -0.0954 0.2988 0.038 Uiso 1 1 calc R
C14 C 0.1257(4) 0.0780(3) 0.3702(3) 0.0283(7) Uani 1 1 d .
C15 C 0.3589(3) 0.0602(3) 0.4277(4) 0.0285(7) Uani 1 1 d .
H15A H 0.3660 -0.0224 0.3900 0.034 Uiso 1 1 calc R
H15B H 0.3664 0.0455 0.5186 0.034 Uiso 1 1 calc R
C16 C 0.1264(4) 0.4514(4) 0.6916(4) 0.0412(10) Uani 1 1 d .
C17 C 0.0127(5) 0.4802(6) 0.8088(5) 0.0682(15) Uani 1 1 d .
H17A H 0.0210 0.4236 0.8839 0.102 Uiso 1 1 calc R
H17B H -0.0768 0.4674 0.7896 0.102 Uiso 1 1 calc R
H17C H 0.0216 0.5681 0.8277 0.102 Uiso 1 1 calc R
C18 C 0.5674(4) 0.3197(4) 0.6640(4) 0.0357(9) Uani 1 1 d .
C19 C 0.6773(5) 0.3929(4) 0.7036(5) 0.0548(12) Uani 1 1 d .
H19A H 0.6581 0.4834 0.6952 0.082 Uiso 1 1 calc R
H19B H 0.7666 0.3761 0.6477 0.082 Uiso 1 1 calc R
H19C H 0.6784 0.3666 0.7936 0.082 Uiso 1 1 calc R

loop_
_atom_site_aniso_label
_atom_site_aniso_U_11
_atom_site_aniso_U_22
_atom_site_aniso_U_33
_atom_site_aniso_U_23
_atom_site_aniso_U_13
_atom_site_aniso_U_12
Pd1 0.03658(18) 0.02310(17) 0.03212(18) -0.01120(11) -0.00845(12) 0.00887(11)
O1 0.0594(18) 0.0447(18) 0.0381(16) -0.0105(13) 0.0007(14) 0.0001(15)
O2 0.077(2) 0.051(2) 0.073(2) -0.0088(18) 0.0046(19) 0.0291(18)
O3 0.0564(16) 0.0211(13) 0.0433(16) -0.0124(11) -0.0221(13) 0.0095(12)
O4 0.068(2) 0.0247(15) 0.066(2) -0.0091(14) -0.0251(16) 0.0131(14)
N1 0.0327(15) 0.0191(15) 0.0374(17) -0.0121(12) -0.0079(13) 0.0046(12)
N2 0.0345(16) 0.0215(15) 0.0399(17) -0.0129(13) -0.0124(13) 0.0069(13)
N3 0.0312(15) 0.0216(15) 0.0343(16) -0.0087(12) -0.0092(13) 0.0077(12)
N4 0.0342(16) 0.0241(16) 0.0321(16) -0.0071(13) -0.0048(13) 0.0088(12)
C1 0.0306(18) 0.0248(19) 0.045(2) -0.0103(16) -0.0140(16) 0.0041(15)
C2 0.0349(19) 0.0261(19) 0.037(2) -0.0053(15) -0.0102(15) 0.0060(15)
C3 0.042(2) 0.038(2) 0.044(2) -0.0023(18) -0.0025(18) -0.0058(18)
C4 0.051(2) 0.051(3) 0.034(2) -0.0064(19) 0.0031(18) 0.002(2)
C5 0.051(2) 0.043(2) 0.041(2) -0.0201(19) -0.0053(19) 0.0066(19)
C6 0.039(2) 0.032(2) 0.041(2) -0.0150(17) -0.0087(17) 0.0034(16)
C7 0.0247(17) 0.0254(18) 0.0334(19) -0.0076(14) -0.0087(14) 0.0040(14)
C8 0.0331(19) 0.031(2) 0.034(2) -0.0062(16) -0.0064(15) 0.0114(16)
C9 0.0318(18) 0.0287(19) 0.0259(18) 0.0008(15) -0.0050(14) 0.0068(15)
C10 0.0319(19) 0.047(2) 0.040(2) -0.0013(18) -0.0103(17) 0.0094(17)
C11 0.031(2) 0.051(3) 0.039(2) -0.0040(19) -0.0091(17) 0.0002(18)
C12 0.036(2) 0.041(2) 0.030(2) -0.0068(17) -0.0032(16) -0.0026(16)
C13 0.0340(19) 0.029(2) 0.0298(19) -0.0032(15) -0.0062(15) 0.0047(15)
C14 0.0317(18) 0.0259(19) 0.0257(18) -0.0009(14) -0.0039(14) 0.0032(14)
C15 0.0291(17) 0.0208(18) 0.036(2) -0.0026(15) -0.0078(15) 0.0056(14)
C16 0.039(2) 0.040(2) 0.043(2) -0.0224(19) 0.0005(18) -0.0071(18)
C17 0.052(3) 0.072(4) 0.073(3) -0.035(3) 0.013(2) -0.001(3)
C18 0.051(2) 0.026(2) 0.034(2) -0.0084(16) -0.0150(17) 0.0070(17)
C19 0.075(3) 0.038(3) 0.063(3) -0.006(2) -0.039(3) 0.002(2)

loop_
_atom_type_symbol
_atom_type_description
_atom_type_scat_dispersion_real
_atom_type_scat_dispersion_imag
_atom_type_scat_source
C C 0.0033 0.0016 'International Tables Vol C Tables 4.2.6.8 and 6.1.1.4'
H H 0.0000 0.0000 'International Tables Vol C Tables 4.2.6.8 and 6.1.1.4'
N N 0.0061 0.0033 'International Tables Vol C Tables 4.2.6.8 and 6.1.1.4'
O O 0.0106 0.0060 'International Tables Vol C Tables 4.2.6.8 and 6.1.1.4'
Pd Pd -0.9988 1.0072 'International Tables Vol C Tables 4.2.6.8 and 6.1.1.4'

loop_
_geom_angle_atom_site_label_1
_geom_angle_atom_site_label_2
_geom_angle_atom_site_label_3
_geom_angle
O3 Pd1 N2 91.47(12)
O3 Pd1 N4 178.39(12)
N2 Pd1 N4 87.47(12)
O3 Pd1 O1 89.94(12)
N2 Pd1 O1 178.02(12)
N4 Pd1 O1 91.15(12)
C16 O1 Pd1 116.8(3)
C18 O3 Pd1 118.5(2)
C7 N1 N2 109.3(3)
C7 N1 C15 132.3(3)
N2 N1 C15 117.2(3)
C1 N2 N1 108.1(3)
C1 N2 Pd1 131.4(2)
N1 N2 Pd1 119.0(2)
C14 N3 N4 110.3(3)
C14 N3 C15 131.0(3)
N4 N3 C15 118.6(3)
C8 N4 N3 107.6(3)
C8 N4 Pd1 134.4(3)
N3 N4 Pd1 117.8(2)
N2 C1 C2 109.9(3)
N2 C1 H1 125.1
C2 C1 H1 125.1
C7 C2 C1 105.4(3)
C7 C2 C3 119.9(3)
C1 C2 C3 134.7(4)
C4 C3 C2 117.3(4)
C4 C3 H3 121.4
C2 C3 H3 121.4
C3 C4 C5 121.9(4)
C3 C4 H4 119.0
C5 C4 H4 119.0
C6 C5 C4 122.5(4)
C6 C5 H5 118.8
C4 C5 H5 118.8
C5 C6 C7 116.0(4)
C5 C6 H6 122.0
C7 C6 H6 122.0
N1 C7 C6 130.6(3)
N1 C7 C2 107.1(3)
C6 C7 C2 122.3(3)
N4 C8 C9 110.0(3)
N4 C8 H8 125.0
C9 C8 H8 125.0
C14 C9 C10 119.1(3)
C14 C9 C8 105.6(3)
C10 C9 C8 135.3(4)
C11 C10 C9 118.2(4)
C11 C10 H10 120.9
C9 C10 H10 120.9
C10 C11 C12 121.7(4)
C10 C11 H11 119.2
C12 C11 H11 119.2
C13 C12 C11 122.4(4)
C13 C12 H12 118.8
C11 C12 H12 118.8
C12 C13 C14 115.7(3)
C12 C13 H13 122.2
C14 C13 H13 122.2
N3 C14 C9 106.5(3)
N3 C14 C13 130.5(3)
C9 C14 C13 123.0(3)
N3 C15 N1 110.1(3)
N3 C15 H15A 109.6
N1 C15 H15A 109.6
N3 C15 H15B 109.6
N1 C15 H15B 109.6
H15A C15 H15B 108.2
O1 C16 O2 126.5(4)
O1 C16 C17 115.1(4)
O2 C16 C17 118.4(4)
C16 C17 H17A 109.5
C16 C17 H17B 109.5
H17A C17 H17B 109.5
C16 C17 H17C 109.5
H17A C17 H17C 109.5
H17B C17 H17C 109.5
O4 C18 O3 124.8(4)
O4 C18 C19 121.5(4)
O3 C18 C19 113.7(3)
C18 C19 H19A 109.5
C18 C19 H19B 109.5
H19A C19 H19B 109.5
C18 C19 H19C 109.5
H19A C19 H19C 109.5
H19B C19 H19C 109.5

loop_
_geom_bond_atom_site_label_1
_geom_bond_atom_site_label_2
_geom_bond_distance
Pd1 O3 1.992(3)
Pd1 N2 2.005(3)
Pd1 N4 2.013(3)
Pd1 O1 2.026(3)
O1 C16 1.219(5)
O2 C16 1.226(6)
O3 C18 1.291(5)
O4 C18 1.216(5)
N1 C7 1.370(5)
N1 N2 1.372(4)
N1 C15 1.450(4)
N2 C1 1.326(5)
N3 C14 1.362(5)
N3 N4 1.369(4)
N3 C15 1.443(4)
N4 C8 1.313(5)
C1 C2 1.410(5)
C1 H1 0.9500
C2 C7 1.406(5)
C2 C3 1.414(6)
C3 C4 1.375(6)
C3 H3 0.9500
C4 C5 1.394(6)
C4 H4 0.9500
C5 C6 1.379(6)
C5 H5 0.9500
C6 C7 1.404(5)
C6 H6 0.9500
C8 C9 1.414(5)
C8 H8 0.9500
C9 C14 1.399(5)
C9 C10 1.399(5)
C10 C11 1.363(6)
C10 H10 0.9500
C11 C12 1.396(6)
C11 H11 0.9500
C12 C13 1.366(5)
C12 H12 0.9500
C13 C14 1.404(5)
C13 H13 0.9500
C15 H15A 0.9900
C15 H15B 0.9900
C16 C17 1.536(6)
C17 H17A 0.9800
C17 H17B 0.9800
C17 H17C 0.9800
C18 C19 1.512(6)
C19 H19A 0.9800
C19 H19B 0.9800
C19 H19C 0.9800

loop_
_geom_torsion_atom_site_label_1
_geom_torsion_atom_site_label_2
_geom_torsion_atom_site_label_3
_geom_torsion_atom_site_label_4
_geom_torsion
O3 Pd1 O1 C16 95.4(3)
N4 Pd1 O1 C16 -83.4(3)
N2 Pd1 O3 C18 -65.6(3)
O1 Pd1 O3 C18 113.1(3)
C7 N1 N2 C1 -3.1(4)
C15 N1 N2 C1 -172.2(3)
C7 N1 N2 Pd1 164.5(2)
C15 N1 N2 Pd1 -4.6(4)
O3 Pd1 N2 C1 -54.6(3)
N4 Pd1 N2 C1 124.2(3)
O3 Pd1 N2 N1 141.2(2)
N4 Pd1 N2 N1 -40.0(3)
C14 N3 N4 C8 -0.7(4)
C15 N3 N4 C8 176.5(3)
C14 N3 N4 Pd1 -177.9(2)
C15 N3 N4 Pd1 -0.6(4)
N2 Pd1 N4 C8 -133.6(4)
O1 Pd1 N4 C8 47.8(4)
N2 Pd1 N4 N3 42.6(3)
O1 Pd1 N4 N3 -135.9(3)
N1 N2 C1 C2 1.8(4)
Pd1 N2 C1 C2 -163.7(3)
N2 C1 C2 C7 0.1(4)
N2 C1 C2 C3 -179.4(4)
C7 C2 C3 C4 2.3(6)
C1 C2 C3 C4 -178.3(4)
C2 C3 C4 C5 -1.2(7)
C3 C4 C5 C6 -0.4(7)
C4 C5 C6 C7 0.8(6)
N2 N1 C7 C6 -177.3(4)
C15 N1 C7 C6 -10.4(6)
N2 N1 C7 C2 3.1(4)
C15 N1 C7 C2 169.9(3)
C5 C6 C7 N1 -179.2(4)
C5 C6 C7 C2 0.4(5)
C1 C2 C7 N1 -1.9(4)
C3 C2 C7 N1 177.7(3)
C1 C2 C7 C6 178.4(3)
C3 C2 C7 C6 -2.0(6)
N3 N4 C8 C9 1.0(4)
Pd1 N4 C8 C9 177.5(3)
N4 C8 C9 C14 -1.0(4)
N4 C8 C9 C10 178.0(4)
C14 C9 C10 C11 -0.2(5)
C8 C9 C10 C11 -179.1(4)
C9 C10 C11 C12 0.9(6)
C10 C11 C12 C13 -1.4(6)
C11 C12 C13 C14 1.0(5)
N4 N3 C14 C9 0.1(4)
C15 N3 C14 C9 -176.7(3)
N4 N3 C14 C13 -178.3(4)
C15 N3 C14 C13 4.9(6)
C10 C9 C14 N3 -178.7(3)
C8 C9 C14 N3 0.5(4)
C10 C9 C14 C13 -0.1(5)
C8 C9 C14 C13 179.1(3)
C12 C13 C14 N3 177.9(4)
C12 C13 C14 C9 -0.3(5)
C14 N3 C15 N1 115.8(4)
N4 N3 C15 N1 -60.8(4)
C7 N1 C15 N3 -102.4(4)
N2 N1 C15 N3 63.7(4)
Pd1 O1 C16 O2 -1.7(6)
Pd1 O1 C16 C17 178.5(3)
Pd1 O3 C18 O4 -6.4(5)
Pd1 O3 C18 C19 173.6(3)

loop_
_platon_squeeze_void_nr
_platon_squeeze_void_average_x
_platon_squeeze_void_average_y
_platon_squeeze_void_average_z
_platon_squeeze_void_volume
_platon_squeeze_void_count_electrons
_platon_squeeze_void_content
1 0.011 0.011 0.000 220 77 ' '
